data_7130369
loop_
_publ_author_name
'Hidalgo, Nereida'
'de la Cruz-Martinez, Felipe'
'Mart\'in, M. Trinidad'
'Nicasio, M. Carmen'
'Campos, Jes\'us'

_publ_section_title
;
 A highly constrained cis-dihydride platinum complex trapped by
 cooperative gold/platinum dihydrogen activation
;
_journal_name_full 'Chemical Communications'
_journal_paper_doi 10.1039/D2CC03089F
_journal_year 2022
_chemical_formula_sum 'C110 H147 Au F6 N O2 P3 Pt S2'
_chemical_formula_weight 2178.36
_space_group_crystal_system triclinic
_space_group_IT_number 2
_space_group_name_Hall '-P 1'
_space_group_name_H-M_alt 'P -1'
_atom_sites_solution_hydrogens geom
_audit_creation_method SHELXL-2014/7
_audit_update_record
;
2022-07-14 deposited with the CCDC.	2022-07-19 downloaded from the CCDC.
;
_cell_angle_alpha 83.0990(10)
_cell_angle_beta 86.7330(10)
_cell_angle_gamma 71.238(2)
_cell_formula_units_Z 2
_cell_length_a 13.5057(6)
_cell_length_b 15.9591(7)
_cell_length_c 26.6862(9)
_cell_measurement_reflns_used 9178
_cell_measurement_temperature 193(2)
_cell_measurement_theta_max 28.15
_cell_measurement_theta_min 2.40
_cell_volume 5405.8(4)
_computing_cell_refinement 'Bruker APEX3'
_computing_data_collection 'Bruker APEX3'
_computing_data_reduction 'Bruker APEX3'
_computing_structure_refinement 'SHELXL-2014/7 (Sheldrick, 2014)'
_computing_structure_solution 'SHELXT 2014/5 (Sheldrick, 2014)'
_diffrn_ambient_temperature 193(2)
_diffrn_measured_fraction_theta_full 0.999
_diffrn_measured_fraction_theta_max 0.999
_diffrn_measurement_device_type 'Bruker D8Quest'
_diffrn_measurement_method '\f and \w scans'
_diffrn_radiation_type MoK\a
_diffrn_radiation_wavelength 0.71073
_diffrn_reflns_av_R_equivalents 0.0440
_diffrn_reflns_av_unetI/netI 0.0221
_diffrn_reflns_Laue_measured_fraction_full 0.999
_diffrn_reflns_Laue_measured_fraction_max 0.999
_diffrn_reflns_limit_h_max 17
_diffrn_reflns_limit_h_min -17
_diffrn_reflns_limit_k_max 21
_diffrn_reflns_limit_k_min -21
_diffrn_reflns_limit_l_max 35
_diffrn_reflns_limit_l_min -35
_diffrn_reflns_number 283643
_diffrn_reflns_point_group_measured_fraction_full 0.999
_diffrn_reflns_point_group_measured_fraction_max 0.999
_diffrn_reflns_theta_full 25.242
_diffrn_reflns_theta_max 28.265
_diffrn_reflns_theta_min 1.937
_diffrn_source 'IuS 3.0 Microfocus Source'
_exptl_absorpt_coefficient_mu 2.786
_exptl_absorpt_correction_T_max 0.7457
_exptl_absorpt_correction_T_min 0.6230
_exptl_absorpt_correction_type multi-scan
_exptl_absorpt_process_details ' Apex3 v2016.9-0 (Bruker, 2016)'
_exptl_crystal_colour colourless
_exptl_crystal_density_diffrn 1.314
_exptl_crystal_description plate
_exptl_crystal_F_000 2192
_exptl_crystal_size_max 0.190
_exptl_crystal_size_mid 0.180
_exptl_crystal_size_min 0.040
_platon_squeeze_details
;
The unit cell contains 2 triflimidate anions that 
compensante for the oferall +1 charge of complex 5c
and a toluene molecule which have been treated as a 
diffuse contribution to the overall scattering
without specific atom positions by SQUEEZE/PLATON. These
molecules are found in a volume of 783 A3 in two voids
per unit cell. This information has been included in the
moiety and sum forumla'
;
_refine_diff_density_max 1.277
_refine_diff_density_min -1.041
_refine_diff_density_rms 0.078
_refine_ls_extinction_method none
_refine_ls_goodness_of_fit_ref 1.047
_refine_ls_hydrogen_treatment constr
_refine_ls_matrix_type full
_refine_ls_number_parameters 1041
_refine_ls_number_reflns 26722
_refine_ls_number_restraints 18
_refine_ls_restrained_S_all 1.052
_refine_ls_R_factor_all 0.0413
_refine_ls_R_factor_gt 0.0291
_refine_ls_shift/su_max 0.003
_refine_ls_shift/su_mean 0.000
_refine_ls_structure_factor_coef Fsqd
_refine_ls_weighting_details 'w=1/[\s^2^(Fo^2^)+(0.0284P)^2^+8.2770P] where P=(Fo^2^+2Fc^2^)/3'
_refine_ls_weighting_scheme calc
_refine_ls_wR_factor_gt 0.0668
_refine_ls_wR_factor_ref 0.0739
_reflns_Friedel_coverage 0.000
_reflns_number_gt 22146
_reflns_number_total 26722
_reflns_threshold_expression 'I > 2\s(I)'
_cod_data_source_file d2cc03089f2.cif
_cod_data_source_block jcm07122a_a_sq
_cod_database_code 7130369
_shelx_shelxl_version_number 2014/7
_shelx_space_group_comment
;
The symmetry employed for this shelxl refinement is uniquely defined
by the following loop, which should always be used as a source of
symmetry information in preference to the above space-group names.
They are only intended as comments.
;
_shelx_estimated_absorpt_t_min 0.620
_shelx_estimated_absorpt_t_max 0.897
_platon_squeeze_void_probe_radius 1.20

loop_
_space_group_symop_operation_xyz
'x, y, z'
'-x, -y, -z'

loop_
_atom_site_label
_atom_site_type_symbol
_atom_site_fract_x
_atom_site_fract_y
_atom_site_fract_z
_atom_site_U_iso_or_equiv
_atom_site_adp_type
_atom_site_occupancy
_atom_site_site_symmetry_order
_atom_site_calc_flag
_atom_site_refinement_flags_posn
_atom_site_refinement_flags_adp
_atom_site_refinement_flags_occupancy
_atom_site_disorder_assembly
_atom_site_disorder_group
Pt1 Pt 0.36803(2) 0.61094(2) 0.23039(2) 0.02628(3) Uani 1 1 d . . . . .
Au1 Au 0.44390(2) 0.68632(2) 0.29948(2) 0.03249(3) Uani 1 1 d . . . . .
P3 P 0.45493(6) 0.47640(5) 0.19930(3) 0.02775(14) Uani 1 1 d . . . . .
P2 P 0.20089(6) 0.65814(5) 0.20121(3) 0.02943(15) Uani 1 1 d . . . . .
P1 P 0.43944(6) 0.77888(5) 0.35923(3) 0.03157(16) Uani 1 1 d . . . . .
C69 C 0.5832(2) 0.46627(18) 0.16775(10) 0.0274(5) Uani 1 1 d . . . . .
C75 C 0.5045(2) 0.61675(19) 0.11294(10) 0.0295(6) Uani 1 1 d . . . . .
C33 C 0.1033(2) 0.7024(2) 0.25103(11) 0.0311(6) Uani 1 1 d . . . . .
C76 C 0.4454(2) 0.6000(2) 0.07671(11) 0.0339(6) Uani 1 1 d . . . . .
H76 H 0.4500 0.5404 0.0731 0.041 Uiso 1 1 calc R U . . .
C70 C 0.5934(2) 0.54066(19) 0.13561(10) 0.0291(6) Uani 1 1 d . . . . .
C73 C 0.7713(2) 0.3979(2) 0.15931(12) 0.0370(7) Uani 1 1 d . . . . .
H73 H 0.8322 0.3483 0.1665 0.044 Uiso 1 1 calc R U . . .
C23 C 0.3749(3) 0.7475(2) 0.41744(11) 0.0379(7) Uani 1 1 d . . . . .
H23 H 0.3540 0.7985 0.4384 0.045 Uiso 1 1 calc R U . . .
C38 C 0.1144(2) 0.6518(2) 0.29913(11) 0.0342(6) Uani 1 1 d . . . . .
C53 C 0.1685(2) 0.5538(2) 0.30757(11) 0.0332(6) Uani 1 1 d . . . . .
C54 C 0.2511(2) 0.5191(2) 0.34088(11) 0.0334(6) Uani 1 1 d . . . . .
H54 H 0.2809 0.5581 0.3539 0.040 Uiso 1 1 calc R U . . .
C55 C 0.2907(2) 0.4278(2) 0.35537(11) 0.0351(6) Uani 1 1 d . . . . .
C71 C 0.6912(2) 0.5436(2) 0.11879(12) 0.0375(7) Uani 1 1 d . . . . .
H71 H 0.6969 0.5949 0.0984 0.045 Uiso 1 1 calc R U . . .
C72 C 0.7808(3) 0.4735(2) 0.13104(12) 0.0404(7) Uani 1 1 d . . . . .
H72 H 0.8477 0.4771 0.1202 0.048 Uiso 1 1 calc R U . . .
C74 C 0.6742(2) 0.39266(19) 0.17754(10) 0.0299(6) Uani 1 1 d . . . . .
C68 C 0.2001(3) 0.7485(2) 0.15301(12) 0.0437(8) Uani 1 1 d . . . . .
H68A H 0.2585 0.7281 0.1292 0.066 Uiso 1 1 calc R U . . .
H68B H 0.2074 0.7985 0.1688 0.066 Uiso 1 1 calc R U . . .
H68C H 0.1340 0.7677 0.1350 0.066 Uiso 1 1 calc R U . . .
C24 C 0.2785(3) 0.7195(2) 0.41013(13) 0.0450(8) Uani 1 1 d . . . . .
H24A H 0.2154 0.7723 0.4048 0.054 Uiso 1 1 calc R U . . .
H24B H 0.2889 0.6849 0.3808 0.054 Uiso 1 1 calc R U . . .
C91 C 0.6442(3) 0.1639(2) 0.21009(12) 0.0384(7) Uani 1 1 d . . . . .
C80 C 0.4950(2) 0.7043(2) 0.11951(11) 0.0342(6) Uani 1 1 d . . . . .
H80 H 0.5334 0.7158 0.1451 0.041 Uiso 1 1 calc R U . . .
C77 C 0.3792(2) 0.6696(2) 0.04545(11) 0.0370(7) Uani 1 1 d . . . . .
C103 C 0.3871(3) 0.4282(2) 0.15942(14) 0.0450(8) Uani 1 1 d . . . . .
H10A H 0.4342 0.3707 0.1507 0.067 Uiso 1 1 calc R U . . .
H10B H 0.3650 0.4685 0.1285 0.067 Uiso 1 1 calc R U . . .
H10C H 0.3255 0.4195 0.1777 0.067 Uiso 1 1 calc R U . . .
C58 C 0.1259(3) 0.4960(2) 0.28831(13) 0.0412(7) Uani 1 1 d . . . . .
H58 H 0.0698 0.5195 0.2654 0.049 Uiso 1 1 calc R U . . .
C90 C 0.6355(2) 0.2480(2) 0.18546(12) 0.0350(6) Uani 1 1 d . . . . .
H90 H 0.6000 0.2668 0.1543 0.042 Uiso 1 1 calc R U . . .
C34 C 0.0323(2) 0.7900(2) 0.24691(12) 0.0389(7) Uani 1 1 d . . . . .
C104 C 0.4764(3) 0.3971(2) 0.25534(12) 0.0454(8) Uani 1 1 d . . . . .
H10D H 0.4115 0.4077 0.2755 0.068 Uiso 1 1 calc R U . . .
H10E H 0.5312 0.4043 0.2754 0.068 Uiso 1 1 calc R U . . .
H10F H 0.4983 0.3366 0.2455 0.068 Uiso 1 1 calc R U . . .
C94 C 0.7318(2) 0.2764(2) 0.25070(12) 0.0355(6) Uani 1 1 d . . . . .
H94 H 0.7632 0.3142 0.2639 0.043 Uiso 1 1 calc R U . . .
C78 C 0.3747(2) 0.7554(2) 0.05197(12) 0.0405(7) Uani 1 1 d . . . . .
H78 H 0.3319 0.8032 0.0302 0.049 Uiso 1 1 calc R U . . .
C79 C 0.4298(3) 0.7752(2) 0.08891(13) 0.0395(7) Uani 1 1 d . . . . .
C40 C 0.0080(3) 0.9282(2) 0.18708(13) 0.0439(8) Uani 1 1 d . . . . .
H40 H 0.0415 0.9498 0.2106 0.053 Uiso 1 1 calc R U . . .
C1 C 0.5640(3) 0.7839(2) 0.38341(12) 0.0415(7) Uani 1 1 d . . . . .
C35 C -0.0133(3) 0.8276(2) 0.29057(14) 0.0567(10) Uani 1 1 d . . . . .
H35 H -0.0595 0.8871 0.2877 0.068 Uiso 1 1 calc R U . . .
C44 C -0.0570(2) 0.8145(2) 0.16518(13) 0.0436(8) Uani 1 1 d . . . . .
H44 H -0.0679 0.7585 0.1737 0.052 Uiso 1 1 calc R U . . .
C43 C -0.0947(3) 0.8645(3) 0.11946(13) 0.0477(9) Uani 1 1 d . . . . .
C7 C 0.6762(3) 0.6549(3) 0.33385(13) 0.0434(8) Uani 1 1 d . . . . .
C67 C 0.1495(3) 0.5895(3) 0.16712(14) 0.0469(8) Uani 1 1 d . . . . .
H67A H 0.0779 0.6231 0.1568 0.070 Uiso 1 1 calc R U . . .
H67B H 0.1495 0.5356 0.1891 0.070 Uiso 1 1 calc R U . . .
H67C H 0.1935 0.5728 0.1371 0.070 Uiso 1 1 calc R U . . .
C41 C -0.0278(3) 0.9806(2) 0.14205(14) 0.0471(9) Uani 1 1 d . . . . .
C12 C 0.6860(3) 0.6858(2) 0.28288(14) 0.0461(8) Uani 1 1 d . . . . .
C32 C 0.2409(3) 0.8930(3) 0.32686(15) 0.0516(9) Uani 1 1 d . . . . .
H32A H 0.2388 0.8377 0.3143 0.062 Uiso 1 1 calc R U . . .
H32B H 0.1989 0.9019 0.3586 0.062 Uiso 1 1 calc R U . . .
C89 C 0.6778(2) 0.30486(19) 0.20565(11) 0.0316(6) Uani 1 1 d . . . . .
C37 C 0.0672(3) 0.6925(2) 0.34133(13) 0.0513(9) Uani 1 1 d . . . . .
H37 H 0.0768 0.6585 0.3735 0.062 Uiso 1 1 calc R U . . .
C2 C 0.6590(3) 0.7174(3) 0.37311(14) 0.0508(9) Uani 1 1 d . . . . .
C27 C 0.4458(3) 0.6656(2) 0.44858(13) 0.0466(8) Uani 1 1 d . . . . .
H27A H 0.4806 0.6177 0.4270 0.056 Uiso 1 1 calc R U . . .
H27B H 0.4998 0.6808 0.4658 0.056 Uiso 1 1 calc R U . . .
C57 C 0.1639(3) 0.4041(2) 0.30185(13) 0.0431(7) Uani 1 1 d . . . . .
C59 C 0.3770(3) 0.3896(2) 0.39483(13) 0.0473(8) Uani 1 1 d . . . . .
C28 C 0.3541(3) 0.8896(2) 0.33482(13) 0.0407(7) Uani 1 1 d . . . . .
H28 H 0.3529 0.9324 0.3595 0.049 Uiso 1 1 calc R U . . .
C29 C 0.3874(3) 0.9249(3) 0.28354(17) 0.0611(11) Uani 1 1 d . . . . .
H29A H 0.4132 0.8768 0.2612 0.073 Uiso 1 1 calc R U . . .
H29B H 0.4433 0.9516 0.2869 0.073 Uiso 1 1 calc R U . . .
C39 C -0.0046(2) 0.8447(2) 0.19805(12) 0.0404(7) Uani 1 1 d . . . . .
C16 C 0.4060(3) 0.9361(2) 0.46496(12) 0.0417(7) Uani 1 1 d . . . . .
C56 C 0.2455(3) 0.3727(2) 0.33551(13) 0.0412(7) Uani 1 1 d . . . . .
H56 H 0.2718 0.3105 0.3454 0.049 Uiso 1 1 calc R U . . .
C92 C 0.6962(3) 0.1393(2) 0.25597(13) 0.0426(7) Uani 1 1 d . . . . .
H92 H 0.7012 0.0828 0.2736 0.051 Uiso 1 1 calc R U . . .
C26 C 0.3713(4) 0.6372(3) 0.48682(15) 0.0602(10) Uani 1 1 d . . . . .
H26A H 0.3624 0.6692 0.5172 0.072 Uiso 1 1 calc R U . . .
H26B H 0.3980 0.5723 0.4972 0.072 Uiso 1 1 calc R U . . .
C93 C 0.7405(3) 0.1934(2) 0.27677(12) 0.0397(7) Uani 1 1 d . . . . .
C45 C -0.0149(3) 1.0730(3) 0.12890(16) 0.0560(10) Uani 1 1 d . . . . .
C8 C 0.6956(3) 0.5635(3) 0.34843(15) 0.0544(9) Uani 1 1 d . . . . .
C11 C 0.7104(3) 0.6247(3) 0.24743(15) 0.0545(9) Uani 1 1 d . . . . .
H11 H 0.7167 0.6450 0.2128 0.065 Uiso 1 1 calc R U . . .
C95 C 0.5957(3) 0.1018(2) 0.18799(14) 0.0478(8) Uani 1 1 d . . . . .
C81 C 0.3173(3) 0.6512(3) 0.00365(12) 0.0477(8) Uani 1 1 d . . . . .
C99 C 0.8020(3) 0.1625(2) 0.32609(14) 0.0487(8) Uani 1 1 d . . . . .
C15 C 0.4773(3) 0.9290(3) 0.42449(13) 0.0482(9) Uani 1 1 d . . . . .
C85 C 0.4205(3) 0.8720(2) 0.09387(18) 0.0569(10) Uani 1 1 d . . . . .
C36 C 0.0070(4) 0.7805(3) 0.33793(15) 0.0632(12) Uani 1 1 d . . . . .
H36 H -0.0201 0.8085 0.3675 0.076 Uiso 1 1 calc R U . . .
C17 C 0.3212(4) 1.0129(3) 0.46621(16) 0.0603(11) Uani 1 1 d . . . . .
H17 H 0.2701 1.0171 0.4926 0.072 Uiso 1 1 calc R U . . .
C60 C 0.4439(4) 0.4508(3) 0.39582(18) 0.0669(12) Uani 1 1 d . . . . .
H60A H 0.4728 0.4608 0.3619 0.100 Uiso 1 1 calc R U . . .
H60B H 0.5012 0.4229 0.4194 0.100 Uiso 1 1 calc R U . . .
H60C H 0.4005 0.5080 0.4067 0.100 Uiso 1 1 calc R U . . .
C21 C 0.4220(4) 0.8650(3) 0.50894(13) 0.0564(10) Uani 1 1 d . . . . .
H21A H 0.4454 0.8852 0.5380 0.085 Uiso 1 1 calc R U . . .
H21B H 0.4750 0.8104 0.4998 0.085 Uiso 1 1 calc R U . . .
H21C H 0.3559 0.8531 0.5176 0.085 Uiso 1 1 calc R U . . .
C25 C 0.2676(3) 0.6619(3) 0.45921(16) 0.0620(11) Uani 1 1 d . . . . .
H25A H 0.2091 0.6956 0.4804 0.074 Uiso 1 1 calc R U . . .
H25B H 0.2537 0.6076 0.4516 0.074 Uiso 1 1 calc R U . . .
C6 C 0.5657(3) 0.8448(3) 0.41791(14) 0.0541(10) Uani 1 1 d . . . . .
C96 C 0.5971(4) 0.1141(3) 0.13058(15) 0.0623(11) Uani 1 1 d . . . . .
H96A H 0.5685 0.0716 0.1180 0.094 Uiso 1 1 calc R U . . .
H96B H 0.6692 0.1038 0.1180 0.094 Uiso 1 1 calc R U . . .
H96C H 0.5545 0.1749 0.1188 0.094 Uiso 1 1 calc R U . . .
C42 C -0.0781(3) 0.9463(3) 0.10939(14) 0.0520(9) Uani 1 1 d . . . . .
H42 H -0.1024 0.9809 0.0784 0.062 Uiso 1 1 calc R U . . .
C14 C 0.6758(4) 0.7814(3) 0.26675(17) 0.0679(12) Uani 1 1 d . . . . .
H14A H 0.6049 0.8190 0.2746 0.102 Uiso 1 1 calc R U . . .
H14B H 0.6895 0.7893 0.2303 0.102 Uiso 1 1 calc R U . . .
H14C H 0.7265 0.7984 0.2848 0.102 Uiso 1 1 calc R U . . .
C10 C 0.7254(3) 0.5372(3) 0.26091(18) 0.0649(12) Uani 1 1 d . . . . .
H10 H 0.7410 0.4969 0.2359 0.078 Uiso 1 1 calc R U . . .
C9 C 0.7179(3) 0.5067(3) 0.3106(2) 0.0651(12) Uani 1 1 d . . . . .
H9 H 0.7282 0.4451 0.3196 0.078 Uiso 1 1 calc R U . . .
C49 C -0.1476(3) 0.8281(3) 0.08196(15) 0.0575(10) Uani 1 1 d . . . . .
C63 C 0.1170(4) 0.3397(3) 0.2821(2) 0.0685(12) Uani 1 1 d . U . . .
C20 C 0.4730(5) 1.0025(3) 0.39031(15) 0.0721(14) Uani 1 1 d . . . . .
C97 C 0.6557(4) 0.0037(3) 0.20458(18) 0.0749(14) Uani 1 1 d . . . . .
H97A H 0.6272 -0.0346 0.1877 0.112 Uiso 1 1 calc R U . . .
H97B H 0.6483 -0.0083 0.2412 0.112 Uiso 1 1 calc R U . . .
H97C H 0.7299 -0.0085 0.1953 0.112 Uiso 1 1 calc R U . . .
C98 C 0.4833(4) 0.1230(3) 0.2076(2) 0.0798(15) Uani 1 1 d . . . . .
H98A H 0.4442 0.1850 0.1961 0.120 Uiso 1 1 calc R U . . .
H98B H 0.4825 0.1143 0.2446 0.120 Uiso 1 1 calc R U . . .
H98C H 0.4507 0.0834 0.1947 0.120 Uiso 1 1 calc R U . . .
C61 C 0.4514(3) 0.2991(3) 0.38369(17) 0.0644(12) Uani 1 1 d . . . . .
H61A H 0.4789 0.3034 0.3490 0.097 Uiso 1 1 calc R U . . .
H61B H 0.4138 0.2554 0.3876 0.097 Uiso 1 1 calc R U . . .
H61C H 0.5095 0.2803 0.4073 0.097 Uiso 1 1 calc R U . . .
C3 C 0.7496(3) 0.7084(4) 0.39943(18) 0.0776(15) Uani 1 1 d . . . . .
H3 H 0.8131 0.6638 0.3921 0.093 Uiso 1 1 calc R U . . .
C13 C 0.6967(4) 0.5236(3) 0.40268(18) 0.0802(15) Uani 1 1 d . . . . .
H13A H 0.7692 0.4951 0.4134 0.120 Uiso 1 1 calc R U . . .
H13B H 0.6601 0.4792 0.4058 0.120 Uiso 1 1 calc R U . . .
H13C H 0.6614 0.5707 0.4241 0.120 Uiso 1 1 calc R U . . .
C5 C 0.6572(4) 0.8318(4) 0.44354(19) 0.0818(16) Uani 1 1 d . . . . .
H5 H 0.6574 0.8715 0.4673 0.098 Uiso 1 1 calc R U . . .
C30 C 0.2882(4) 0.9953(4) 0.2629(2) 0.105(2) Uani 1 1 d . . . . .
H30 H 0.2844 1.0447 0.2385 0.126 Uiso 1 1 calc R U . . .
C31 C 0.2018(4) 0.9725(4) 0.2876(3) 0.121(3) Uani 1 1 d . . . . .
H31A H 0.1605 0.9582 0.2623 0.145 Uiso 1 1 calc R U . . .
H31B H 0.1557 1.0238 0.3041 0.145 Uiso 1 1 calc R U . . .
C47 C 0.0589(5) 1.0919(3) 0.1645(2) 0.0902(17) Uani 1 1 d . . . . .
H47A H 0.0692 1.1491 0.1527 0.135 Uiso 1 1 calc R U . . .
H47B H 0.1264 1.0444 0.1650 0.135 Uiso 1 1 calc R U . . .
H47C H 0.0281 1.0941 0.1987 0.135 Uiso 1 1 calc R U . . .
C62 C 0.3235(4) 0.3796(4) 0.44616(16) 0.0935(19) Uani 1 1 d . . . . .
H62A H 0.3766 0.3516 0.4718 0.140 Uiso 1 1 calc R U . . .
H62B H 0.2787 0.3423 0.4445 0.140 Uiso 1 1 calc R U . . .
H62C H 0.2807 0.4384 0.4551 0.140 Uiso 1 1 calc R U . . .
C100 C 0.9162(4) 0.1221(5) 0.3135(2) 0.102(2) Uani 1 1 d . . . . .
H10G H 0.9399 0.1649 0.2906 0.154 Uiso 1 1 calc R U . . .
H10H H 0.9267 0.0680 0.2972 0.154 Uiso 1 1 calc R U . . .
H10I H 0.9564 0.1072 0.3446 0.154 Uiso 1 1 calc R U . . .
C84 C 0.3148(7) 0.5548(5) 0.0098(2) 0.149(4) Uani 1 1 d . . . . .
H84A H 0.2795 0.5451 -0.0190 0.224 Uiso 1 1 calc R U . . .
H84B H 0.2768 0.5444 0.0411 0.224 Uiso 1 1 calc R U . . .
H84C H 0.3865 0.5136 0.0112 0.224 Uiso 1 1 calc R U . . .
C18 C 0.3108(5) 1.0840(3) 0.4289(2) 0.0862(18) Uani 1 1 d . . . . .
H18 H 0.2507 1.1355 0.4282 0.103 Uiso 1 1 calc R U . . .
C22 C 0.5615(6) 0.9997(5) 0.3523(2) 0.119(3) Uani 1 1 d . . . . .
H22A H 0.6252 0.9941 0.3700 0.179 Uiso 1 1 calc R U . . .
H22B H 0.5427 1.0547 0.3291 0.179 Uiso 1 1 calc R U . . .
H22C H 0.5737 0.9486 0.3331 0.179 Uiso 1 1 calc R U . . .
C51 C -0.2241(4) 0.9022(4) 0.0484(2) 0.0879(17) Uani 1 1 d . . . . .
H51A H -0.1862 0.9383 0.0285 0.132 Uiso 1 1 calc R U . . .
H51B H -0.2777 0.9399 0.0696 0.132 Uiso 1 1 calc R U . . .
H51C H -0.2574 0.8760 0.0257 0.132 Uiso 1 1 calc R U . . .
C46 C 0.0296(4) 1.0825(4) 0.07592(19) 0.0836(15) Uani 1 1 d . . . . .
H46A H -0.0200 1.0790 0.0515 0.125 Uiso 1 1 calc R U . . .
H46B H 0.0959 1.0346 0.0726 0.125 Uiso 1 1 calc R U . . .
H46C H 0.0418 1.1402 0.0693 0.125 Uiso 1 1 calc R U . . .
C83 C 0.3692(5) 0.6622(5) -0.04590(17) 0.103(2) Uani 1 1 d . . . . .
H83A H 0.4415 0.6221 -0.0451 0.155 Uiso 1 1 calc R U . . .
H83B H 0.3690 0.7239 -0.0532 0.155 Uiso 1 1 calc R U . . .
H83C H 0.3315 0.6478 -0.0722 0.155 Uiso 1 1 calc R U . . .
C65 C 0.0238(6) 0.3843(4) 0.2510(3) 0.144(3) Uani 1 1 d . U . . .
H65A H -0.0269 0.4294 0.2695 0.217 Uiso 1 1 calc R U . . .
H65B H -0.0081 0.3401 0.2435 0.217 Uiso 1 1 calc R U . . .
H65C H 0.0444 0.4129 0.2194 0.217 Uiso 1 1 calc R U . . .
C102 C 0.7919(6) 0.2405(4) 0.3569(2) 0.124(3) Uani 1 1 d . . . . .
H10J H 0.8294 0.2790 0.3392 0.185 Uiso 1 1 calc R U . . .
H10K H 0.8221 0.2172 0.3902 0.185 Uiso 1 1 calc R U . . .
H10L H 0.7179 0.2748 0.3608 0.185 Uiso 1 1 calc R U . . .
C19 C 0.3904(6) 1.0779(3) 0.39253(19) 0.0871(19) Uani 1 1 d . . . . .
H19 H 0.3867 1.1279 0.3686 0.105 Uiso 1 1 calc R U . . .
C82 C 0.2069(5) 0.7073(7) 0.0055(3) 0.191(5) Uani 1 1 d . . . . .
H82A H 0.1660 0.6865 -0.0165 0.286 Uiso 1 1 calc R U . . .
H82B H 0.2016 0.7692 -0.0061 0.286 Uiso 1 1 calc R U . . .
H82C H 0.1797 0.7035 0.0402 0.286 Uiso 1 1 calc R U . . .
C52 C -0.2067(5) 0.7683(5) 0.1087(2) 0.105(2) Uani 1 1 d . . . . .
H52A H -0.2449 0.7508 0.0839 0.157 Uiso 1 1 calc R U . . .
H52B H -0.2562 0.8007 0.1335 0.157 Uiso 1 1 calc R U . . .
H52C H -0.1570 0.7151 0.1260 0.157 Uiso 1 1 calc R U . . .
C48 C -0.1201(4) 1.1431(3) 0.1325(3) 0.127(3) Uani 1 1 d . . . . .
H48A H -0.1479 1.1391 0.1671 0.190 Uiso 1 1 calc R U . . .
H48B H -0.1682 1.1337 0.1093 0.190 Uiso 1 1 calc R U . . .
H48C H -0.1126 1.2021 0.1234 0.190 Uiso 1 1 calc R U . . .
C4 C 0.7476(4) 0.7633(5) 0.4356(2) 0.099(2) Uani 1 1 d . . . . .
H4 H 0.8079 0.7542 0.4550 0.119 Uiso 1 1 calc R U . . .
C02Z C 0.0226(6) 0.5065(5) 0.4497(3) 0.115(2) Uani 1 1 d . . . . .
H02Z H 0.0391 0.5109 0.4146 0.138 Uiso 1 1 calc R U . . .
C88 C 0.4672(8) 0.8808(4) 0.1421(3) 0.151(4) Uani 1 1 d . . . . .
H88A H 0.5419 0.8467 0.1423 0.226 Uiso 1 1 calc R U . . .
H88B H 0.4318 0.8578 0.1710 0.226 Uiso 1 1 calc R U . . .
H88C H 0.4584 0.9436 0.1444 0.226 Uiso 1 1 calc R U . . .
C86 C 0.4766(6) 0.9085(4) 0.0512(3) 0.134(3) Uani 1 1 d . . . . .
H86A H 0.4679 0.9709 0.0546 0.202 Uiso 1 1 calc R U . . .
H86B H 0.4475 0.9044 0.0191 0.202 Uiso 1 1 calc R U . . .
H86C H 0.5512 0.8740 0.0519 0.202 Uiso 1 1 calc R U . . .
C50 C -0.0628(5) 0.7739(5) 0.0479(2) 0.113(2) Uani 1 1 d . . . . .
H50A H -0.0169 0.7220 0.0681 0.170 Uiso 1 1 calc R U . . .
H50B H -0.0216 0.8108 0.0321 0.170 Uiso 1 1 calc R U . . .
H50C H -0.0953 0.7539 0.0217 0.170 Uiso 1 1 calc R U . . .
C101 C 0.7648(6) 0.0974(6) 0.3605(2) 0.145(4) Uani 1 1 d . . . . .
H10M H 0.8019 0.0844 0.3925 0.217 Uiso 1 1 calc R U . . .
H10N H 0.7787 0.0423 0.3447 0.217 Uiso 1 1 calc R U . . .
H10O H 0.6895 0.1228 0.3670 0.217 Uiso 1 1 calc R U . . .
C034 C 0.0166(6) 0.5742(5) 0.4768(3) 0.123(3) Uani 1 1 d . . . . .
H034 H 0.0275 0.6268 0.4604 0.147 Uiso 1 1 calc R U . . .
C66 C 0.0923(8) 0.2796(6) 0.3266(3) 0.183(4) Uani 1 1 d . U . . .
H66A H 0.0251 0.3109 0.3422 0.274 Uiso 1 1 calc R U . . .
H66B H 0.1476 0.2642 0.3515 0.274 Uiso 1 1 calc R U . . .
H66C H 0.0882 0.2251 0.3147 0.274 Uiso 1 1 calc R U . . .
C036 C 0.0048(6) 0.4322(5) 0.4730(3) 0.124(2) Uani 1 1 d . . . . .
H036 H 0.0074 0.3847 0.4541 0.148 Uiso 1 1 calc R U . . .
C87 C 0.3075(5) 0.9300(3) 0.0943(4) 0.165(4) Uani 1 1 d . . . . .
H87A H 0.3040 0.9925 0.0931 0.247 Uiso 1 1 calc R U . . .
H87B H 0.2725 0.9132 0.1252 0.247 Uiso 1 1 calc R U . . .
H87C H 0.2728 0.9220 0.0648 0.247 Uiso 1 1 calc R U . . .
C64 C 0.1996(6) 0.2748(5) 0.2526(3) 0.147(3) Uani 1 1 d . U . . .
H64A H 0.2156 0.3060 0.2208 0.220 Uiso 1 1 calc R U . . .
H64B H 0.1735 0.2270 0.2453 0.220 Uiso 1 1 calc R U . . .
H64C H 0.2631 0.2494 0.2725 0.220 Uiso 1 1 calc R U . . .

loop_
_atom_site_aniso_label
_atom_site_aniso_U_11
_atom_site_aniso_U_22
_atom_site_aniso_U_33
_atom_site_aniso_U_23
_atom_site_aniso_U_13
_atom_site_aniso_U_12
Pt1 0.02609(5) 0.02740(5) 0.02634(5) -0.00567(4) -0.00502(4) -0.00811(4)
Au1 0.03916(7) 0.03313(6) 0.03029(6) -0.00892(4) -0.00527(4) -0.01581(5)
P3 0.0319(4) 0.0263(3) 0.0272(3) -0.0048(3) 0.0009(3) -0.0119(3)
P2 0.0270(4) 0.0351(4) 0.0260(3) 0.0001(3) -0.0052(3) -0.0101(3)
P1 0.0374(4) 0.0333(4) 0.0295(4) -0.0089(3) -0.0049(3) -0.0161(3)
C69 0.0314(14) 0.0275(13) 0.0252(13) -0.0046(10) -0.0012(10) -0.0114(11)
C75 0.0335(15) 0.0316(14) 0.0245(13) 0.0019(10) -0.0011(11) -0.0136(12)
C33 0.0286(14) 0.0343(15) 0.0301(14) 0.0022(11) -0.0018(11) -0.0115(12)
C76 0.0365(16) 0.0395(16) 0.0272(14) -0.0033(12) -0.0004(11) -0.0144(13)
C70 0.0323(14) 0.0302(14) 0.0259(13) -0.0028(10) -0.0015(11) -0.0116(12)
C73 0.0328(16) 0.0347(16) 0.0402(16) -0.0033(13) -0.0016(12) -0.0062(13)
C23 0.0449(18) 0.0394(17) 0.0337(15) -0.0095(13) -0.0047(13) -0.0169(14)
C38 0.0331(15) 0.0355(16) 0.0323(15) 0.0052(12) 0.0003(12) -0.0117(13)
C53 0.0353(15) 0.0344(15) 0.0291(14) 0.0044(11) -0.0017(11) -0.0123(13)
C54 0.0420(17) 0.0325(15) 0.0281(14) 0.0041(11) -0.0054(12) -0.0171(13)
C55 0.0392(16) 0.0342(15) 0.0308(14) 0.0065(12) -0.0032(12) -0.0131(13)
C71 0.0398(17) 0.0367(16) 0.0366(16) 0.0029(12) -0.0013(13) -0.0155(14)
C72 0.0322(16) 0.0455(18) 0.0442(18) -0.0017(14) 0.0041(13) -0.0152(14)
C74 0.0349(15) 0.0285(14) 0.0271(13) -0.0048(11) -0.0012(11) -0.0101(12)
C68 0.0335(16) 0.053(2) 0.0337(16) 0.0120(14) 0.0025(13) -0.0051(15)
C24 0.0459(19) 0.049(2) 0.0451(18) -0.0041(15) 0.0012(15) -0.0233(16)
C91 0.0431(18) 0.0318(16) 0.0412(17) -0.0071(13) 0.0103(13) -0.0142(13)
C80 0.0364(16) 0.0336(15) 0.0362(15) -0.0015(12) -0.0017(12) -0.0165(13)
C77 0.0327(15) 0.055(2) 0.0229(13) 0.0016(12) 0.0003(11) -0.0153(14)
C103 0.0414(18) 0.0431(18) 0.060(2) -0.0240(16) 0.0039(15) -0.0212(15)
C58 0.0373(17) 0.0433(18) 0.0437(18) 0.0040(14) -0.0111(14) -0.0153(14)
C90 0.0369(16) 0.0314(15) 0.0358(15) -0.0066(12) 0.0049(12) -0.0096(13)
C34 0.0316(15) 0.0387(17) 0.0390(16) 0.0077(13) 0.0021(12) -0.0055(13)
C104 0.052(2) 0.0340(17) 0.0400(17) 0.0039(13) 0.0143(15) -0.0052(15)
C94 0.0347(16) 0.0311(15) 0.0387(16) -0.0009(12) 0.0001(12) -0.0086(12)
C78 0.0345(16) 0.0450(18) 0.0349(16) 0.0153(13) -0.0006(12) -0.0098(14)
C79 0.0361(16) 0.0331(16) 0.0477(18) 0.0071(13) 0.0035(13) -0.0134(13)
C40 0.0356(17) 0.0396(18) 0.0459(18) 0.0080(14) 0.0015(14) -0.0021(14)
C1 0.0413(18) 0.058(2) 0.0375(16) -0.0185(15) -0.0023(13) -0.0272(16)
C35 0.060(2) 0.0389(19) 0.052(2) 0.0049(16) 0.0147(18) 0.0056(17)
C44 0.0307(16) 0.0449(19) 0.0458(18) 0.0095(15) 0.0007(13) -0.0044(14)
C43 0.0314(16) 0.057(2) 0.0415(18) 0.0099(16) 0.0000(13) -0.0017(15)
C7 0.0338(16) 0.058(2) 0.0417(17) -0.0170(15) -0.0029(13) -0.0150(15)
C67 0.0344(17) 0.058(2) 0.051(2) -0.0179(16) -0.0117(14) -0.0132(16)
C41 0.0342(17) 0.0417(19) 0.050(2) 0.0132(15) 0.0075(14) 0.0017(14)
C12 0.0423(19) 0.050(2) 0.0478(19) -0.0139(16) 0.0008(15) -0.0150(16)
C32 0.047(2) 0.050(2) 0.056(2) 0.0022(17) -0.0061(17) -0.0138(17)
C89 0.0322(15) 0.0270(14) 0.0333(14) -0.0034(11) 0.0039(11) -0.0070(12)
C37 0.062(2) 0.047(2) 0.0336(17) 0.0078(14) 0.0074(15) -0.0071(17)
C2 0.0395(19) 0.074(3) 0.0461(19) -0.0228(18) -0.0034(15) -0.0223(18)
C27 0.053(2) 0.048(2) 0.0419(18) 0.0005(15) -0.0128(15) -0.0194(17)
C57 0.0439(18) 0.0412(18) 0.0506(19) -0.0014(14) -0.0038(15) -0.0232(15)
C59 0.053(2) 0.0456(19) 0.0402(18) 0.0098(14) -0.0166(15) -0.0140(16)
C28 0.0487(19) 0.0275(15) 0.0485(18) -0.0090(13) -0.0055(15) -0.0134(14)
C29 0.057(2) 0.049(2) 0.071(3) 0.0170(19) -0.002(2) -0.0160(19)
C39 0.0289(15) 0.0400(17) 0.0411(17) 0.0105(13) 0.0011(13) -0.0009(13)
C16 0.057(2) 0.0404(17) 0.0343(16) -0.0149(13) -0.0047(14) -0.0196(16)
C56 0.0456(19) 0.0316(16) 0.0473(18) 0.0054(13) -0.0028(14) -0.0165(14)
C92 0.0479(19) 0.0343(17) 0.0448(18) 0.0045(13) 0.0064(15) -0.0164(15)
C26 0.078(3) 0.064(3) 0.043(2) 0.0075(18) -0.0045(19) -0.032(2)
C93 0.0378(17) 0.0366(17) 0.0389(16) 0.0022(13) 0.0031(13) -0.0067(14)
C45 0.041(2) 0.046(2) 0.065(2) 0.0199(18) 0.0065(17) -0.0035(16)
C8 0.0373(19) 0.061(2) 0.059(2) 0.0007(18) -0.0054(16) -0.0089(17)
C11 0.049(2) 0.066(3) 0.049(2) -0.0236(18) -0.0001(16) -0.0129(19)
C95 0.059(2) 0.0408(18) 0.052(2) -0.0099(15) 0.0099(17) -0.0281(17)
C81 0.0416(18) 0.071(2) 0.0283(15) -0.0031(15) -0.0083(13) -0.0145(17)
C99 0.049(2) 0.045(2) 0.0469(19) 0.0111(15) -0.0074(16) -0.0124(16)
C15 0.069(2) 0.055(2) 0.0398(17) -0.0194(15) 0.0001(16) -0.0404(19)
C85 0.050(2) 0.0323(18) 0.088(3) 0.0071(18) -0.001(2) -0.0164(16)
C36 0.078(3) 0.052(2) 0.041(2) -0.0012(17) 0.0181(19) 0.000(2)
C17 0.073(3) 0.052(2) 0.057(2) -0.0233(19) -0.009(2) -0.013(2)
C60 0.067(3) 0.055(2) 0.079(3) 0.000(2) -0.041(2) -0.016(2)
C21 0.081(3) 0.055(2) 0.0363(18) -0.0116(16) -0.0075(18) -0.023(2)
C25 0.060(3) 0.064(3) 0.064(3) 0.005(2) 0.009(2) -0.027(2)
C6 0.053(2) 0.076(3) 0.050(2) -0.0313(19) 0.0030(17) -0.036(2)
C96 0.089(3) 0.061(3) 0.054(2) -0.0092(19) -0.003(2) -0.046(2)
C42 0.0404(19) 0.055(2) 0.0435(19) 0.0183(16) 0.0011(15) -0.0004(16)
C14 0.077(3) 0.058(3) 0.068(3) -0.007(2) 0.017(2) -0.023(2)
C10 0.053(2) 0.066(3) 0.079(3) -0.039(2) -0.001(2) -0.013(2)
C9 0.049(2) 0.045(2) 0.098(4) -0.019(2) -0.002(2) -0.0071(18)
C49 0.048(2) 0.069(3) 0.045(2) 0.0017(18) -0.0039(16) -0.0048(19)
C63 0.069(3) 0.056(2) 0.095(3) -0.007(2) -0.021(2) -0.038(2)
C20 0.135(5) 0.065(3) 0.047(2) -0.0140(19) 0.000(2) -0.073(3)
C97 0.120(4) 0.037(2) 0.073(3) -0.0098(19) -0.011(3) -0.030(2)
C98 0.070(3) 0.082(3) 0.109(4) -0.033(3) 0.027(3) -0.051(3)
C61 0.065(3) 0.042(2) 0.077(3) 0.0165(19) -0.030(2) -0.0080(19)
C3 0.042(2) 0.119(4) 0.080(3) -0.050(3) -0.007(2) -0.022(2)
C13 0.067(3) 0.079(3) 0.075(3) 0.018(3) -0.003(2) -0.005(3)
C5 0.064(3) 0.117(4) 0.087(3) -0.060(3) -0.005(2) -0.041(3)
C30 0.067(3) 0.099(4) 0.112(5) 0.058(4) 0.000(3) -0.002(3)
C31 0.063(3) 0.119(5) 0.157(6) 0.082(5) -0.038(4) -0.027(3)
C47 0.120(5) 0.059(3) 0.092(4) 0.016(3) -0.008(3) -0.036(3)
C62 0.084(4) 0.135(5) 0.039(2) 0.027(3) -0.013(2) -0.014(3)
C100 0.060(3) 0.143(6) 0.089(4) 0.013(4) -0.022(3) -0.016(3)
C84 0.235(9) 0.208(8) 0.079(4) 0.052(4) -0.084(5) -0.182(8)
C18 0.121(5) 0.036(2) 0.098(4) -0.022(2) -0.042(4) -0.008(3)
C22 0.201(7) 0.142(6) 0.075(4) -0.028(4) 0.037(4) -0.140(6)
C51 0.074(3) 0.088(4) 0.088(4) 0.005(3) -0.041(3) -0.005(3)
C46 0.080(3) 0.094(4) 0.074(3) 0.023(3) 0.008(3) -0.037(3)
C83 0.123(5) 0.186(7) 0.041(2) -0.040(3) 0.019(3) -0.098(5)
C65 0.135(5) 0.083(4) 0.233(8) -0.024(4) -0.117(6) -0.039(4)
C102 0.171(7) 0.098(4) 0.068(3) -0.014(3) -0.059(4) 0.016(4)
C19 0.170(6) 0.051(3) 0.059(3) 0.006(2) -0.031(3) -0.059(3)
C82 0.070(4) 0.279(11) 0.192(8) -0.166(8) -0.076(5) 0.051(5)
C52 0.139(6) 0.136(5) 0.069(3) 0.014(3) -0.031(3) -0.089(5)
C48 0.063(3) 0.046(3) 0.240(9) 0.031(4) 0.030(4) 0.002(2)
C4 0.052(3) 0.156(6) 0.107(4) -0.076(4) -0.014(3) -0.032(3)
C02Z 0.123(6) 0.121(6) 0.104(5) 0.018(5) 0.016(4) -0.056(5)
C88 0.278(11) 0.045(3) 0.140(6) -0.015(3) -0.049(7) -0.056(5)
C86 0.166(7) 0.081(4) 0.175(7) 0.000(4) 0.064(6) -0.082(5)
C50 0.076(4) 0.150(6) 0.087(4) -0.051(4) -0.010(3) 0.016(4)
C101 0.165(7) 0.219(8) 0.086(4) 0.090(5) -0.071(4) -0.137(7)
C034 0.154(7) 0.114(6) 0.107(5) 0.020(4) 0.027(5) -0.069(5)
C66 0.254(10) 0.197(8) 0.179(6) 0.047(6) -0.076(6) -0.198(8)
C036 0.146(7) 0.111(5) 0.121(6) 0.000(4) 0.012(5) -0.057(5)
C87 0.072(4) 0.041(3) 0.382(14) -0.045(5) 0.019(6) -0.015(3)
C64 0.127(5) 0.117(5) 0.219(8) -0.095(6) -0.034(5) -0.037(4)

loop_
_atom_type_symbol
_atom_type_description
_atom_type_scat_dispersion_real
_atom_type_scat_dispersion_imag
_atom_type_scat_source
C C 0.0033 0.0016 'International Tables Vol C Tables 4.2.6.8 and 6.1.1.4'
H H 0.0000 0.0000 'International Tables Vol C Tables 4.2.6.8 and 6.1.1.4'
N N 0.0061 0.0033 'International Tables Vol C Tables 4.2.6.8 and 6.1.1.4'
O O 0.0106 0.0060 'International Tables Vol C Tables 4.2.6.8 and 6.1.1.4'
F F 0.0171 0.0103 'International Tables Vol C Tables 4.2.6.8 and 6.1.1.4'
P P 0.1023 0.0942 'International Tables Vol C Tables 4.2.6.8 and 6.1.1.4'
S S 0.1246 0.1234 'International Tables Vol C Tables 4.2.6.8 and 6.1.1.4'
Pt Pt -1.7033 8.3905 'International Tables Vol C Tables 4.2.6.8 and 6.1.1.4'
Au Au -2.0133 8.8022 'International Tables Vol C Tables 4.2.6.8 and 6.1.1.4'

loop_
_geom_angle_atom_site_label_1
_geom_angle_atom_site_label_2
_geom_angle_atom_site_label_3
_geom_angle
_geom_angle_site_symmetry_1
_geom_angle_site_symmetry_3
_geom_angle_publ_flag
P2 Pt1 P3 107.53(3) . . ?
P2 Pt1 Au1 126.32(2) . . ?
P3 Pt1 Au1 125.654(19) . . ?
P1 Au1 Pt1 157.58(2) . . ?
C104 P3 C103 101.47(18) . . ?
C104 P3 C69 108.06(15) . . ?
C103 P3 C69 105.66(14) . . ?
C104 P3 Pt1 103.28(11) . . ?
C103 P3 Pt1 120.18(12) . . ?
C69 P3 Pt1 116.55(9) . . ?
C68 P2 C67 101.49(18) . . ?
C68 P2 C33 108.71(14) . . ?
C67 P2 C33 107.23(15) . . ?
C68 P2 Pt1 103.64(11) . . ?
C67 P2 Pt1 122.62(12) . . ?
C33 P2 Pt1 111.92(9) . . ?
C23 P1 C28 105.56(16) . . ?
C23 P1 C1 101.90(14) . . ?
C28 P1 C1 111.71(16) . . ?
C23 P1 Au1 110.67(10) . . ?
C28 P1 Au1 106.30(11) . . ?
C1 P1 Au1 119.87(11) . . ?
C74 C69 C70 117.7(3) . . ?
C74 C69 P3 124.1(2) . . ?
C70 C69 P3 117.9(2) . . ?
C76 C75 C80 119.6(3) . . ?
C76 C75 C70 118.1(3) . . ?
C80 C75 C70 120.9(3) . . ?
C34 C33 C38 118.0(3) . . ?
C34 C33 P2 123.5(2) . . ?
C38 C33 P2 117.4(2) . . ?
C75 C76 C77 121.0(3) . . ?
C75 C76 H76 119.5 . . ?
C77 C76 H76 119.5 . . ?
C71 C70 C69 120.4(3) . . ?
C71 C70 C75 114.0(2) . . ?
C69 C70 C75 125.4(3) . . ?
C72 C73 C74 121.6(3) . . ?
C72 C73 H73 119.2 . . ?
C74 C73 H73 119.2 . . ?
C27 C23 C24 102.3(3) . . ?
C27 C23 P1 112.5(2) . . ?
C24 C23 P1 115.5(2) . . ?
C27 C23 H23 108.7 . . ?
C24 C23 H23 108.7 . . ?
P1 C23 H23 108.7 . . ?
C37 C38 C33 119.7(3) . . ?
C37 C38 C53 116.0(3) . . ?
C33 C38 C53 124.1(3) . . ?
C58 C53 C54 119.1(3) . . ?
C58 C53 C38 119.5(3) . . ?
C54 C53 C38 120.6(3) . . ?
C53 C54 C55 121.0(3) . . ?
C53 C54 H54 119.5 . . ?
C55 C54 H54 119.5 . . ?
C56 C55 C54 118.0(3) . . ?
C56 C55 C59 120.6(3) . . ?
C54 C55 C59 121.3(3) . . ?
C72 C71 C70 121.5(3) . . ?
C72 C71 H71 119.3 . . ?
C70 C71 H71 119.3 . . ?
C71 C72 C73 118.7(3) . . ?
C71 C72 H72 120.6 . . ?
C73 C72 H72 120.6 . . ?
C73 C74 C69 119.9(3) . . ?
C73 C74 C89 114.4(3) . . ?
C69 C74 C89 125.7(3) . . ?
P2 C68 H68A 109.5 . . ?
P2 C68 H68B 109.5 . . ?
H68A C68 H68B 109.5 . . ?
P2 C68 H68C 109.5 . . ?
H68A C68 H68C 109.5 . . ?
H68B C68 H68C 109.5 . . ?
C25 C24 C23 104.9(3) . . ?
C25 C24 H24A 110.8 . . ?
C23 C24 H24A 110.8 . . ?
C25 C24 H24B 110.8 . . ?
C23 C24 H24B 110.8 . . ?
H24A C24 H24B 108.8 . . ?
C90 C91 C92 117.6(3) . . ?
C90 C91 C95 120.9(3) . . ?
C92 C91 C95 121.4(3) . . ?
C75 C80 C79 120.7(3) . . ?
C75 C80 H80 119.6 . . ?
C79 C80 H80 119.6 . . ?
C78 C77 C76 117.6(3) . . ?
C78 C77 C81 121.2(3) . . ?
C76 C77 C81 121.2(3) . . ?
P3 C103 H10A 109.5 . . ?
P3 C103 H10B 109.5 . . ?
H10A C103 H10B 109.5 . . ?
P3 C103 H10C 109.5 . . ?
H10A C103 H10C 109.5 . . ?
H10B C103 H10C 109.5 . . ?
C53 C58 C57 121.5(3) . . ?
C53 C58 H58 119.3 . . ?
C57 C58 H58 119.3 . . ?
C89 C90 C91 121.1(3) . . ?
C89 C90 H90 119.5 . . ?
C91 C90 H90 119.5 . . ?
C35 C34 C33 119.4(3) . . ?
C35 C34 C39 116.1(3) . . ?
C33 C34 C39 124.4(3) . . ?
P3 C104 H10D 109.5 . . ?
P3 C104 H10E 109.5 . . ?
H10D C104 H10E 109.5 . . ?
P3 C104 H10F 109.5 . . ?
H10D C104 H10F 109.5 . . ?
H10E C104 H10F 109.5 . . ?
C89 C94 C93 121.2(3) . . ?
C89 C94 H94 119.4 . . ?
C93 C94 H94 119.4 . . ?
C77 C78 C79 123.2(3) . . ?
C77 C78 H78 118.4 . . ?
C79 C78 H78 118.4 . . ?
C78 C79 C80 117.8(3) . . ?
C78 C79 C85 120.1(3) . . ?
C80 C79 C85 122.1(3) . . ?
C39 C40 C41 120.9(4) . . ?
C39 C40 H40 119.5 . . ?
C41 C40 H40 119.5 . . ?
C2 C1 C6 118.0(3) . . ?
C2 C1 P1 119.3(2) . . ?
C6 C1 P1 122.1(3) . . ?
C36 C35 C34 121.6(3) . . ?
C36 C35 H35 119.2 . . ?
C34 C35 H35 119.2 . . ?
C39 C44 C43 121.3(3) . . ?
C39 C44 H44 119.3 . . ?
C43 C44 H44 119.3 . . ?
C42 C43 C44 116.8(4) . . ?
C42 C43 C49 122.3(3) . . ?
C44 C43 C49 120.8(4) . . ?
C12 C7 C8 120.1(3) . . ?
C12 C7 C2 119.6(3) . . ?
C8 C7 C2 119.8(3) . . ?
P2 C67 H67A 109.5 . . ?
P2 C67 H67B 109.5 . . ?
H67A C67 H67B 109.5 . . ?
P2 C67 H67C 109.5 . . ?
H67A C67 H67C 109.5 . . ?
H67B C67 H67C 109.5 . . ?
C42 C41 C40 117.0(3) . . ?
C42 C41 C45 120.9(3) . . ?
C40 C41 C45 122.1(4) . . ?
C11 C12 C7 118.5(4) . . ?
C11 C12 C14 120.1(4) . . ?
C7 C12 C14 121.3(3) . . ?
C31 C32 C28 102.9(3) . . ?
C31 C32 H32A 111.2 . . ?
C28 C32 H32A 111.2 . . ?
C31 C32 H32B 111.2 . . ?
C28 C32 H32B 111.2 . . ?
H32A C32 H32B 109.1 . . ?
C90 C89 C94 119.3(3) . . ?
C90 C89 C74 120.9(3) . . ?
C94 C89 C74 119.6(3) . . ?
C36 C37 C38 121.8(3) . . ?
C36 C37 H37 119.1 . . ?
C38 C37 H37 119.1 . . ?
C3 C2 C1 120.2(3) . . ?
C3 C2 C7 113.7(3) . . ?
C1 C2 C7 126.0(3) . . ?
C26 C27 C23 104.0(3) . . ?
C26 C27 H27A 111.0 . . ?
C23 C27 H27A 111.0 . . ?
C26 C27 H27B 111.0 . . ?
C23 C27 H27B 111.0 . . ?
H27A C27 H27B 109.0 . . ?
C56 C57 C58 117.3(3) . . ?
C56 C57 C63 120.3(3) . . ?
C58 C57 C63 122.4(3) . . ?
C61 C59 C62 109.1(4) . . ?
C61 C59 C60 106.6(3) . . ?
C62 C59 C60 110.4(4) . . ?
C61 C59 C55 112.1(3) . . ?
C62 C59 C55 107.5(3) . . ?
C60 C59 C55 111.2(3) . . ?
C29 C28 C32 103.5(3) . . ?
C29 C28 P1 114.5(3) . . ?
C32 C28 P1 113.5(2) . . ?
C29 C28 H28 108.3 . . ?
C32 C28 H28 108.3 . . ?
P1 C28 H28 108.3 . . ?
C28 C29 C30 104.3(4) . . ?
C28 C29 H29A 110.9 . . ?
C30 C29 H29A 110.9 . . ?
C28 C29 H29B 110.9 . . ?
C30 C29 H29B 110.9 . . ?
H29A C29 H29B 108.9 . . ?
C44 C39 C40 120.0(3) . . ?
C44 C39 C34 119.5(3) . . ?
C40 C39 C34 120.4(3) . . ?
C17 C16 C15 119.3(4) . . ?
C17 C16 C21 118.8(3) . . ?
C15 C16 C21 121.8(3) . . ?
C55 C56 C57 123.1(3) . . ?
C55 C56 H56 118.4 . . ?
C57 C56 H56 118.4 . . ?
C93 C92 C91 122.9(3) . . ?
C93 C92 H92 118.6 . . ?
C91 C92 H92 118.6 . . ?
C27 C26 C25 105.0(3) . . ?
C27 C26 H26A 110.8 . . ?
C25 C26 H26A 110.8 . . ?
C27 C26 H26B 110.8 . . ?
C25 C26 H26B 110.8 . . ?
H26A C26 H26B 108.8 . . ?
C92 C93 C94 117.9(3) . . ?
C92 C93 C99 121.6(3) . . ?
C94 C93 C99 120.4(3) . . ?
C48 C45 C46 109.0(4) . . ?
C48 C45 C47 107.8(5) . . ?
C46 C45 C47 106.8(4) . . ?
C48 C45 C41 109.1(3) . . ?
C46 C45 C41 111.1(4) . . ?
C47 C45 C41 112.9(3) . . ?
C9 C8 C7 117.9(4) . . ?
C9 C8 C13 118.5(4) . . ?
C7 C8 C13 123.6(4) . . ?
C10 C11 C12 121.7(4) . . ?
C10 C11 H11 119.1 . . ?
C12 C11 H11 119.1 . . ?
C96 C95 C98 109.5(4) . . ?
C96 C95 C97 107.5(3) . . ?
C98 C95 C97 109.3(4) . . ?
C96 C95 C91 111.9(3) . . ?
C98 C95 C91 107.6(3) . . ?
C97 C95 C91 111.0(3) . . ?
C82 C81 C83 113.3(5) . . ?
C82 C81 C84 105.3(6) . . ?
C83 C81 C84 105.3(5) . . ?
C82 C81 C77 110.7(3) . . ?
C83 C81 C77 109.6(3) . . ?
C84 C81 C77 112.5(3) . . ?
C101 C99 C100 109.9(5) . . ?
C101 C99 C102 105.7(5) . . ?
C100 C99 C102 107.1(5) . . ?
C101 C99 C93 112.9(3) . . ?
C100 C99 C93 109.1(3) . . ?
C102 C99 C93 112.0(3) . . ?
C20 C15 C16 120.3(4) . . ?
C20 C15 C6 117.1(4) . . ?
C16 C15 C6 122.4(3) . . ?
C86 C85 C88 107.3(5) . . ?
C86 C85 C87 108.5(5) . . ?
C88 C85 C87 107.1(6) . . ?
C86 C85 C79 110.9(4) . . ?
C88 C85 C79 111.7(3) . . ?
C87 C85 C79 111.1(3) . . ?
C37 C36 C35 118.7(4) . . ?
C37 C36 H36 120.7 . . ?
C35 C36 H36 120.7 . . ?
C16 C17 C18 120.1(5) . . ?
C16 C17 H17 119.9 . . ?
C18 C17 H17 119.9 . . ?
C59 C60 H60A 109.5 . . ?
C59 C60 H60B 109.5 . . ?
H60A C60 H60B 109.5 . . ?
C59 C60 H60C 109.5 . . ?
H60A C60 H60C 109.5 . . ?
H60B C60 H60C 109.5 . . ?
C16 C21 H21A 109.5 . . ?
C16 C21 H21B 109.5 . . ?
H21A C21 H21B 109.5 . . ?
C16 C21 H21C 109.5 . . ?
H21A C21 H21C 109.5 . . ?
H21B C21 H21C 109.5 . . ?
C26 C25 C24 106.8(3) . . ?
C26 C25 H25A 110.4 . . ?
C24 C25 H25A 110.4 . . ?
C26 C25 H25B 110.4 . . ?
C24 C25 H25B 110.4 . . ?
H25A C25 H25B 108.6 . . ?
C5 C6 C1 119.1(4) . . ?
C5 C6 C15 116.9(3) . . ?
C1 C6 C15 123.6(3) . . ?
C95 C96 H96A 109.5 . . ?
C95 C96 H96B 109.5 . . ?
H96A C96 H96B 109.5 . . ?
C95 C96 H96C 109.5 . . ?
H96A C96 H96C 109.5 . . ?
H96B C96 H96C 109.5 . . ?
C43 C42 C41 123.8(3) . . ?
C43 C42 H42 118.1 . . ?
C41 C42 H42 118.1 . . ?
C12 C14 H14A 109.5 . . ?
C12 C14 H14B 109.5 . . ?
H14A C14 H14B 109.5 . . ?
C12 C14 H14C 109.5 . . ?
H14A C14 H14C 109.5 . . ?
H14B C14 H14C 109.5 . . ?
C11 C10 C9 119.8(4) . . ?
C11 C10 H10 120.1 . . ?
C9 C10 H10 120.1 . . ?
C10 C9 C8 121.8(4) . . ?
C10 C9 H9 119.1 . . ?
C8 C9 H9 119.1 . . ?
C52 C49 C50 108.9(5) . . ?
C52 C49 C51 108.2(4) . . ?
C50 C49 C51 107.8(4) . . ?
C52 C49 C43 111.7(3) . . ?
C50 C49 C43 107.9(4) . . ?
C51 C49 C43 112.2(4) . . ?
C65 C63 C64 110.2(6) . . ?
C65 C63 C57 113.6(4) . . ?
C64 C63 C57 109.6(4) . . ?
C65 C63 C66 111.0(6) . . ?
C64 C63 C66 102.8(6) . . ?
C57 C63 C66 109.0(4) . . ?
C19 C20 C15 119.0(5) . . ?
C19 C20 C22 120.6(5) . . ?
C15 C20 C22 120.3(5) . . ?
C95 C97 H97A 109.5 . . ?
C95 C97 H97B 109.5 . . ?
H97A C97 H97B 109.5 . . ?
C95 C97 H97C 109.5 . . ?
H97A C97 H97C 109.5 . . ?
H97B C97 H97C 109.5 . . ?
C95 C98 H98A 109.5 . . ?
C95 C98 H98B 109.5 . . ?
H98A C98 H98B 109.5 . . ?
C95 C98 H98C 109.5 . . ?
H98A C98 H98C 109.5 . . ?
H98B C98 H98C 109.5 . . ?
C59 C61 H61A 109.5 . . ?
C59 C61 H61B 109.5 . . ?
H61A C61 H61B 109.5 . . ?
C59 C61 H61C 109.5 . . ?
H61A C61 H61C 109.5 . . ?
H61B C61 H61C 109.5 . . ?
C4 C3 C2 120.9(4) . . ?
C4 C3 H3 119.6 . . ?
C2 C3 H3 119.6 . . ?
C8 C13 H13A 109.5 . . ?
C8 C13 H13B 109.5 . . ?
H13A C13 H13B 109.5 . . ?
C8 C13 H13C 109.5 . . ?
H13A C13 H13C 109.5 . . ?
H13B C13 H13C 109.5 . . ?
C4 C5 C6 122.3(4) . . ?
C4 C5 H5 118.9 . . ?
C6 C5 H5 118.9 . . ?
C31 C30 C29 106.7(4) . . ?
C31 C30 H30 126.7 . . ?
C29 C30 H30 126.7 . . ?
C30 C31 C32 110.3(4) . . ?
C30 C31 H31A 109.6 . . ?
C32 C31 H31A 109.6 . . ?
C30 C31 H31B 109.6 . . ?
C32 C31 H31B 109.6 . . ?
H31A C31 H31B 108.1 . . ?
C45 C47 H47A 109.5 . . ?
C45 C47 H47B 109.5 . . ?
H47A C47 H47B 109.5 . . ?
C45 C47 H47C 109.5 . . ?
H47A C47 H47C 109.5 . . ?
H47B C47 H47C 109.5 . . ?
C59 C62 H62A 109.5 . . ?
C59 C62 H62B 109.5 . . ?
H62A C62 H62B 109.5 . . ?
C59 C62 H62C 109.5 . . ?
H62A C62 H62C 109.5 . . ?
H62B C62 H62C 109.5 . . ?
C99 C100 H10G 109.5 . . ?
C99 C100 H10H 109.5 . . ?
H10G C100 H10H 109.5 . . ?
C99 C100 H10I 109.5 . . ?
H10G C100 H10I 109.5 . . ?
H10H C100 H10I 109.5 . . ?
C81 C84 H84A 109.5 . . ?
C81 C84 H84B 109.5 . . ?
H84A C84 H84B 109.5 . . ?
C81 C84 H84C 109.5 . . ?
H84A C84 H84C 109.5 . . ?
H84B C84 H84C 109.5 . . ?
C17 C18 C19 118.5(5) . . ?
C17 C18 H18 120.8 . . ?
C19 C18 H18 120.8 . . ?
C20 C22 H22A 109.5 . . ?
C20 C22 H22B 109.5 . . ?
H22A C22 H22B 109.5 . . ?
C20 C22 H22C 109.5 . . ?
H22A C22 H22C 109.5 . . ?
H22B C22 H22C 109.5 . . ?
C49 C51 H51A 109.5 . . ?
C49 C51 H51B 109.5 . . ?
H51A C51 H51B 109.5 . . ?
C49 C51 H51C 109.5 . . ?
H51A C51 H51C 109.5 . . ?
H51B C51 H51C 109.5 . . ?
C45 C46 H46A 109.5 . . ?
C45 C46 H46B 109.5 . . ?
H46A C46 H46B 109.5 . . ?
C45 C46 H46C 109.5 . . ?
H46A C46 H46C 109.5 . . ?
H46B C46 H46C 109.5 . . ?
C81 C83 H83A 109.5 . . ?
C81 C83 H83B 109.5 . . ?
H83A C83 H83B 109.5 . . ?
C81 C83 H83C 109.5 . . ?
H83A C83 H83C 109.5 . . ?
H83B C83 H83C 109.5 . . ?
C63 C65 H65A 109.5 . . ?
C63 C65 H65B 109.5 . . ?
H65A C65 H65B 109.5 . . ?
C63 C65 H65C 109.5 . . ?
H65A C65 H65C 109.5 . . ?
H65B C65 H65C 109.5 . . ?
C99 C102 H10J 109.5 . . ?
C99 C102 H10K 109.5 . . ?
H10J C102 H10K 109.5 . . ?
C99 C102 H10L 109.5 . . ?
H10J C102 H10L 109.5 . . ?
H10K C102 H10L 109.5 . . ?
C20 C19 C18 121.9(4) . . ?
C20 C19 H19 119.0 . . ?
C18 C19 H19 119.0 . . ?
C81 C82 H82A 109.5 . . ?
C81 C82 H82B 109.5 . . ?
H82A C82 H82B 109.5 . . ?
C81 C82 H82C 109.5 . . ?
H82A C82 H82C 109.5 . . ?
H82B C82 H82C 109.5 . . ?
C49 C52 H52A 109.5 . . ?
C49 C52 H52B 109.5 . . ?
H52A C52 H52B 109.5 . . ?
C49 C52 H52C 109.5 . . ?
H52A C52 H52C 109.5 . . ?
H52B C52 H52C 109.5 . . ?
C45 C48 H48A 109.5 . . ?
C45 C48 H48B 109.5 . . ?
H48A C48 H48B 109.5 . . ?
C45 C48 H48C 109.5 . . ?
H48A C48 H48C 109.5 . . ?
H48B C48 H48C 109.5 . . ?
C3 C4 C5 119.2(4) . . ?
C3 C4 H4 120.4 . . ?
C5 C4 H4 120.4 . . ?
C034 C02Z C036 119.4(7) . . ?
C034 C02Z H02Z 120.3 . . ?
C036 C02Z H02Z 120.3 . . ?
C85 C88 H88A 109.5 . . ?
C85 C88 H88B 109.5 . . ?
H88A C88 H88B 109.5 . . ?
C85 C88 H88C 109.5 . . ?
H88A C88 H88C 109.5 . . ?
H88B C88 H88C 109.5 . . ?
C85 C86 H86A 109.5 . . ?
C85 C86 H86B 109.5 . . ?
H86A C86 H86B 109.5 . . ?
C85 C86 H86C 109.5 . . ?
H86A C86 H86C 109.5 . . ?
H86B C86 H86C 109.5 . . ?
C49 C50 H50A 109.5 . . ?
C49 C50 H50B 109.5 . . ?
H50A C50 H50B 109.5 . . ?
C49 C50 H50C 109.5 . . ?
H50A C50 H50C 109.5 . . ?
H50B C50 H50C 109.5 . . ?
C99 C101 H10M 109.5 . . ?
C99 C101 H10N 109.5 . . ?
H10M C101 H10N 109.5 . . ?
C99 C101 H10O 109.5 . . ?
H10M C101 H10O 109.5 . . ?
H10N C101 H10O 109.5 . . ?
C02Z C034 C036 120.7(7) . 2_566 ?
C02Z C034 H034 119.6 . . ?
C036 C034 H034 119.6 2_566 . ?
C63 C66 H66A 109.5 . . ?
C63 C66 H66B 109.5 . . ?
H66A C66 H66B 109.5 . . ?
C63 C66 H66C 109.5 . . ?
H66A C66 H66C 109.5 . . ?
H66B C66 H66C 109.5 . . ?
C034 C036 C02Z 119.9(8) 2_566 . ?
C034 C036 H036 120.1 2_566 . ?
C02Z C036 H036 120.1 . . ?
C85 C87 H87A 109.5 . . ?
C85 C87 H87B 109.5 . . ?
H87A C87 H87B 109.5 . . ?
C85 C87 H87C 109.5 . . ?
H87A C87 H87C 109.5 . . ?
H87B C87 H87C 109.5 . . ?
C63 C64 H64A 109.5 . . ?
C63 C64 H64B 109.5 . . ?
H64A C64 H64B 109.5 . . ?
C63 C64 H64C 109.5 . . ?
H64A C64 H64C 109.5 . . ?
H64B C64 H64C 109.5 . . ?

loop_
_geom_bond_atom_site_label_1
_geom_bond_atom_site_label_2
_geom_bond_distance
_geom_bond_site_symmetry_2
_geom_bond_publ_flag
Pt1 P2 2.2880(7) . ?
Pt1 P3 2.3178(7) . ?
Pt1 Au1 2.72739(16) . ?
Au1 P1 2.2860(7) . ?
P3 C104 1.811(3) . ?
P3 C103 1.823(3) . ?
P3 C69 1.849(3) . ?
P2 C68 1.811(3) . ?
P2 C67 1.819(3) . ?
P2 C33 1.852(3) . ?
P1 C23 1.834(3) . ?
P1 C28 1.837(3) . ?
P1 C1 1.865(3) . ?
C69 C74 1.412(4) . ?
C69 C70 1.418(4) . ?
C75 C76 1.390(4) . ?
C75 C80 1.393(4) . ?
C75 C70 1.500(4) . ?
C33 C34 1.414(4) . ?
C33 C38 1.420(4) . ?
C76 C77 1.397(4) . ?
C76 H76 0.9500 . ?
C70 C71 1.384(4) . ?
C73 C72 1.382(4) . ?
C73 C74 1.396(4) . ?
C73 H73 0.9500 . ?
C23 C27 1.530(5) . ?
C23 C24 1.536(4) . ?
C23 H23 1.0000 . ?
C38 C37 1.387(5) . ?
C38 C53 1.493(4) . ?
C53 C58 1.390(4) . ?
C53 C54 1.392(4) . ?
C54 C55 1.394(4) . ?
C54 H54 0.9500 . ?
C55 C56 1.385(4) . ?
C55 C59 1.539(4) . ?
C71 C72 1.382(4) . ?
C71 H71 0.9500 . ?
C72 H72 0.9500 . ?
C74 C89 1.496(4) . ?
C68 H68A 0.9800 . ?
C68 H68B 0.9800 . ?
C68 H68C 0.9800 . ?
C24 C25 1.535(5) . ?
C24 H24A 0.9900 . ?
C24 H24B 0.9900 . ?
C91 C90 1.394(4) . ?
C91 C92 1.397(5) . ?
C91 C95 1.538(5) . ?
C80 C79 1.393(4) . ?
C80 H80 0.9500 . ?
C77 C78 1.383(5) . ?
C77 C81 1.540(4) . ?
C103 H10A 0.9800 . ?
C103 H10B 0.9800 . ?
C103 H10C 0.9800 . ?
C58 C57 1.399(5) . ?
C58 H58 0.9500 . ?
C90 C89 1.387(4) . ?
C90 H90 0.9500 . ?
C34 C35 1.395(5) . ?
C34 C39 1.494(4) . ?
C104 H10D 0.9800 . ?
C104 H10E 0.9800 . ?
C104 H10F 0.9800 . ?
C94 C89 1.392(4) . ?
C94 C93 1.392(4) . ?
C94 H94 0.9500 . ?
C78 C79 1.391(5) . ?
C78 H78 0.9500 . ?
C79 C85 1.532(5) . ?
C40 C39 1.391(5) . ?
C40 C41 1.393(4) . ?
C40 H40 0.9500 . ?
C1 C2 1.414(5) . ?
C1 C6 1.423(4) . ?
C35 C36 1.384(5) . ?
C35 H35 0.9500 . ?
C44 C39 1.377(5) . ?
C44 C43 1.400(4) . ?
C44 H44 0.9500 . ?
C43 C42 1.386(5) . ?
C43 C49 1.530(6) . ?
C7 C12 1.404(5) . ?
C7 C8 1.406(5) . ?
C7 C2 1.490(5) . ?
C67 H67A 0.9800 . ?
C67 H67B 0.9800 . ?
C67 H67C 0.9800 . ?
C41 C42 1.393(6) . ?
C41 C45 1.537(5) . ?
C12 C11 1.391(5) . ?
C12 C14 1.499(5) . ?
C32 C31 1.516(6) . ?
C32 C28 1.539(5) . ?
C32 H32A 0.9900 . ?
C32 H32B 0.9900 . ?
C37 C36 1.373(5) . ?
C37 H37 0.9500 . ?
C2 C3 1.404(5) . ?
C27 C26 1.524(5) . ?
C27 H27A 0.9900 . ?
C27 H27B 0.9900 . ?
C57 C56 1.387(5) . ?
C57 C63 1.523(5) . ?
C59 C61 1.523(6) . ?
C59 C62 1.528(6) . ?
C59 C60 1.533(5) . ?
C28 C29 1.517(5) . ?
C28 H28 1.0000 . ?
C29 C30 1.525(6) . ?
C29 H29A 0.9900 . ?
C29 H29B 0.9900 . ?
C16 C17 1.384(5) . ?
C16 C15 1.395(5) . ?
C16 C21 1.505(5) . ?
C56 H56 0.9500 . ?
C92 C93 1.377(5) . ?
C92 H92 0.9500 . ?
C26 C25 1.534(6) . ?
C26 H26A 0.9900 . ?
C26 H26B 0.9900 . ?
C93 C99 1.540(5) . ?
C45 C48 1.505(6) . ?
C45 C46 1.515(6) . ?
C45 C47 1.536(7) . ?
C8 C9 1.393(6) . ?
C8 C13 1.509(6) . ?
C11 C10 1.352(6) . ?
C11 H11 0.9500 . ?
C95 C96 1.521(5) . ?
C95 C98 1.522(6) . ?
C95 C97 1.536(5) . ?
C81 C82 1.473(7) . ?
C81 C83 1.479(5) . ?
C81 C84 1.538(8) . ?
C99 C101 1.493(6) . ?
C99 C100 1.503(6) . ?
C99 C102 1.538(7) . ?
C15 C20 1.385(6) . ?
C15 C6 1.504(6) . ?
C85 C86 1.494(7) . ?
C85 C88 1.506(8) . ?
C85 C87 1.509(7) . ?
C36 H36 0.9500 . ?
C17 C18 1.393(7) . ?
C17 H17 0.9500 . ?
C60 H60A 0.9800 . ?
C60 H60B 0.9800 . ?
C60 H60C 0.9800 . ?
C21 H21A 0.9800 . ?
C21 H21B 0.9800 . ?
C21 H21C 0.9800 . ?
C25 H25A 0.9900 . ?
C25 H25B 0.9900 . ?
C6 C5 1.392(6) . ?
C96 H96A 0.9800 . ?
C96 H96B 0.9800 . ?
C96 H96C 0.9800 . ?
C42 H42 0.9500 . ?
C14 H14A 0.9800 . ?
C14 H14B 0.9800 . ?
C14 H14C 0.9800 . ?
C10 C9 1.366(7) . ?
C10 H10 0.9500 . ?
C9 H9 0.9500 . ?
C49 C52 1.522(7) . ?
C49 C50 1.522(6) . ?
C49 C51 1.527(6) . ?
C63 C65 1.477(7) . ?
C63 C64 1.513(8) . ?
C63 C66 1.527(8) . ?
C20 C19 1.357(8) . ?
C20 C22 1.516(7) . ?
C97 H97A 0.9800 . ?
C97 H97B 0.9800 . ?
C97 H97C 0.9800 . ?
C98 H98A 0.9800 . ?
C98 H98B 0.9800 . ?
C98 H98C 0.9800 . ?
C61 H61A 0.9800 . ?
C61 H61B 0.9800 . ?
C61 H61C 0.9800 . ?
C3 C4 1.373(6) . ?
C3 H3 0.9500 . ?
C13 H13A 0.9800 . ?
C13 H13B 0.9800 . ?
C13 H13C 0.9800 . ?
C5 C4 1.378(7) . ?
C5 H5 0.9500 . ?
C30 C31 1.434(7) . ?
C30 H30 0.9500 . ?
C31 H31A 0.9900 . ?
C31 H31B 0.9900 . ?
C47 H47A 0.9800 . ?
C47 H47B 0.9800 . ?
C47 H47C 0.9800 . ?
C62 H62A 0.9800 . ?
C62 H62B 0.9800 . ?
C62 H62C 0.9800 . ?
C100 H10G 0.9800 . ?
C100 H10H 0.9800 . ?
C100 H10I 0.9800 . ?
C84 H84A 0.9800 . ?
C84 H84B 0.9800 . ?
C84 H84C 0.9800 . ?
C18 C19 1.394(8) . ?
C18 H18 0.9500 . ?
C22 H22A 0.9800 . ?
C22 H22B 0.9800 . ?
C22 H22C 0.9800 . ?
C51 H51A 0.9800 . ?
C51 H51B 0.9800 . ?
C51 H51C 0.9800 . ?
C46 H46A 0.9800 . ?
C46 H46B 0.9800 . ?
C46 H46C 0.9800 . ?
C83 H83A 0.9800 . ?
C83 H83B 0.9800 . ?
C83 H83C 0.9800 . ?
C65 H65A 0.9800 . ?
C65 H65B 0.9800 . ?
C65 H65C 0.9800 . ?
C102 H10J 0.9800 . ?
C102 H10K 0.9800 . ?
C102 H10L 0.9800 . ?
C19 H19 0.9500 . ?
C82 H82A 0.9800 . ?
C82 H82B 0.9800 . ?
C82 H82C 0.9800 . ?
C52 H52A 0.9800 . ?
C52 H52B 0.9800 . ?
C52 H52C 0.9800 . ?
C48 H48A 0.9800 . ?
C48 H48B 0.9800 . ?
C48 H48C 0.9800 . ?
C4 H4 0.9500 . ?
C02Z C034 1.349(10) . ?
C02Z C036 1.357(9) . ?
C02Z H02Z 0.9500 . ?
C88 H88A 0.9800 . ?
C88 H88B 0.9800 . ?
C88 H88C 0.9800 . ?
C86 H86A 0.9800 . ?
C86 H86B 0.9800 . ?
C86 H86C 0.9800 . ?
C50 H50A 0.9800 . ?
C50 H50B 0.9800 . ?
C50 H50C 0.9800 . ?
C101 H10M 0.9800 . ?
C101 H10N 0.9800 . ?
C101 H10O 0.9800 . ?
C034 C036 1.354(9) 2_566 ?
C034 H034 0.9500 . ?
C66 H66A 0.9800 . ?
C66 H66B 0.9800 . ?
C66 H66C 0.9800 . ?
C036 C034 1.354(9) 2_566 ?
C036 H036 0.9500 . ?
C87 H87A 0.9800 . ?
C87 H87B 0.9800 . ?
C87 H87C 0.9800 . ?
C64 H64A 0.9800 . ?
C64 H64B 0.9800 . ?
C64 H64C 0.9800 . ?

loop_
_platon_squeeze_void_nr
_platon_squeeze_void_average_x
_platon_squeeze_void_average_y
_platon_squeeze_void_average_z
_platon_squeeze_void_volume
_platon_squeeze_void_count_electrons
_platon_squeeze_void_content
1 0.000 0.500 0.000 487 176 ' '
2 0.000 1.000 0.500 296 130 ' '
3 0.081 0.424 0.808 15 1 ' '
4 0.081 0.468 0.664 21 0 ' '
5 0.099 0.325 0.749 6 0 ' '
6 0.167 0.917 0.000 7 0 ' '
7 0.833 0.083 0.000 7 0 ' '
8 0.918 0.576 0.192 15 1 ' '
9 0.901 0.671 0.253 7 0 ' '
10 0.919 0.530 0.337 20 0 ' '
